data_1558767
loop_
_publ_author_name
'He\&s, Merlin'
'Stennett, Thomas'
'Fantuzzi, Felipe'
'Bertermann, R\"udiger'
'Schock, Marvin'
'Sch\"afer, Marius'
'Thiess, Torsten'
'Braunschweig, Holger'

_publ_section_title
;
 Diverse Ring-Opening Reactions of Rhodium \h4-Azaborete Complexes
;
_journal_name_full 'Chemical Science'
_journal_paper_doi 10.1039/D0SC02283G
_journal_year 2020
_chemical_formula_moiety 'C27 H44 B Cl N P2 Rh'
_chemical_formula_sum 'C27 H44 B Cl N P2 Rh'
_chemical_formula_weight 593.74
_space_group_crystal_system monoclinic
_space_group_IT_number 14
_space_group_name_Hall '-P 2yn'
_space_group_name_H-M_alt 'P 1 21/n 1'
_atom_sites_solution_hydrogens geom
_atom_sites_solution_primary iterative
_atom_sites_solution_secondary difmap
_audit_creation_method SHELXL-2014/7
_audit_update_record
;
2020-04-15 deposited with the CCDC.	2020-07-23 downloaded from the CCDC.
;
_cell_angle_alpha 90
_cell_angle_beta 92.047(16)
_cell_angle_gamma 90
_cell_formula_units_Z 4
_cell_length_a 9.117(3)
_cell_length_b 18.699(4)
_cell_length_c 17.128(6)
_cell_measurement_reflns_used 9266
_cell_measurement_temperature 101(2)
_cell_measurement_theta_max 27.10
_cell_measurement_theta_min 2.48
_cell_volume 2918.1(15)
_computing_cell_refinement 'Saint+ ver. V8.37A (Bruker AXS)'
_computing_data_collection 'APEX2 ver. 2014.9 (Bruker AXS)'
_computing_data_reduction 'Saint+ ver. V8.37A (Bruker AXS)'
_computing_molecular_graphics 'ShelXLe (Huebschle et all, 2011)'
_computing_publication_material 'SHELXL-2014/7 (Sheldrick, 2014)'
_computing_structure_refinement 'SHELXL-2014/7 (Sheldrick, 2014)'
_computing_structure_solution 'SHELXT (Sheldrick, 2014)'
_diffrn_ambient_temperature 101(2)
_diffrn_detector 'CMOS area detector (Photon 100)'
_diffrn_detector_area_resol_mean 10.24
_diffrn_measured_fraction_theta_full 0.999
_diffrn_measured_fraction_theta_max 0.999
_diffrn_measurement_device_type 'Bruker D8 Quest'
_diffrn_measurement_method '\f and \w scans'
_diffrn_radiation_monochromator 'multi-layer mirror'
_diffrn_radiation_type MoK\a
_diffrn_radiation_wavelength 0.71073
_diffrn_reflns_av_R_equivalents 0.0301
_diffrn_reflns_av_unetI/netI 0.0196
_diffrn_reflns_Laue_measured_fraction_full 0.999
_diffrn_reflns_Laue_measured_fraction_max 0.999
_diffrn_reflns_limit_h_max 11
_diffrn_reflns_limit_h_min -11
_diffrn_reflns_limit_k_max 23
_diffrn_reflns_limit_k_min -22
_diffrn_reflns_limit_l_max 21
_diffrn_reflns_limit_l_min -21
_diffrn_reflns_number 32879
_diffrn_reflns_point_group_measured_fraction_full 0.999
_diffrn_reflns_point_group_measured_fraction_max 0.999
_diffrn_reflns_theta_full 26.000
_diffrn_reflns_theta_max 26.372
_diffrn_reflns_theta_min 2.482
_diffrn_source 'microfocus sealed tube (Incoatec ImS)'
_exptl_absorpt_coefficient_mu 0.802
_exptl_absorpt_correction_T_max 0.7455
_exptl_absorpt_correction_T_min 0.6865
_exptl_absorpt_correction_type multi-scan
_exptl_absorpt_process_details 'SadAbs 2016/2 (Bruker AXS)'
_exptl_crystal_colour yellow
_exptl_crystal_density_diffrn 1.352
_exptl_crystal_description block
_exptl_crystal_F_000 1240
_exptl_crystal_size_max 0.25
_exptl_crystal_size_mid 0.243
_exptl_crystal_size_min 0.216
_refine_diff_density_max 0.365
_refine_diff_density_min -0.342
_refine_diff_density_rms 0.050
_refine_ls_extinction_method none
_refine_ls_goodness_of_fit_ref 1.058
_refine_ls_hydrogen_treatment constr
_refine_ls_matrix_type full
_refine_ls_number_parameters 310
_refine_ls_number_reflns 5966
_refine_ls_number_restraints 0
_refine_ls_restrained_S_all 1.058
_refine_ls_R_factor_all 0.0222
_refine_ls_R_factor_gt 0.0198
_refine_ls_shift/su_max 0.003
_refine_ls_shift/su_mean 0.000
_refine_ls_structure_factor_coef Fsqd
_refine_ls_weighting_details 'w=1/[\s^2^(Fo^2^)+(0.0178P)^2^+1.7324P] where P=(Fo^2^+2Fc^2^)/3'
_refine_ls_weighting_scheme calc
_refine_ls_wR_factor_gt 0.0464
_refine_ls_wR_factor_ref 0.0479
_reflns_Friedel_coverage 0.000
_reflns_number_gt 5549
_reflns_number_total 5966
_reflns_threshold_expression 'I > 2\s(I)'
_cod_data_source_file d0sc02283g2.cif
_cod_data_source_block test_a_CCDC16
_cod_original_cell_volume 2918.0(15)
_cod_original_sg_symbol_H-M 'P 21/n'
_cod_database_code 1558767
_shelx_shelxl_version_number 2014/7
_shelx_space_group_comment
;
The symmetry employed for this shelxl refinement is uniquely defined
by the following loop, which should always be used as a source of
symmetry information in preference to the above space-group names.
They are only intended as comments.
;
_shelx_estimated_absorpt_t_min 0.825
_shelx_estimated_absorpt_t_max 0.846

loop_
_space_group_symop_operation_xyz
'x, y, z'
'-x+1/2, y+1/2, -z+1/2'
'-x, -y, -z'
'x-1/2, -y-1/2, z-1/2'

loop_
_atom_site_label
_atom_site_type_symbol
_atom_site_fract_x
_atom_site_fract_y
_atom_site_fract_z
_atom_site_U_iso_or_equiv
_atom_site_adp_type
_atom_site_occupancy
_atom_site_site_symmetry_order
_atom_site_calc_flag
_atom_site_refinement_flags_posn
_atom_site_refinement_flags_adp
_atom_site_refinement_flags_occupancy
_atom_site_disorder_assembly
_atom_site_disorder_group
Rh1 Rh 0.15297(2) 0.52091(2) 0.17802(2) 0.01258(4) Uani 1 1 d . . . . .
C1 C 0.33923(16) 0.60047(8) 0.28909(9) 0.0129(3) Uani 1 1 d . . . . .
P1 P -0.00231(4) 0.61824(2) 0.17793(2) 0.01581(8) Uani 1 1 d . . . . .
Cl1 Cl -0.03518(4) 0.45153(2) 0.10694(2) 0.01913(8) Uani 1 1 d . . . . .
N1 N 0.24531(13) 0.56117(7) 0.33915(7) 0.0126(2) Uani 1 1 d . . . . .
B1 B 0.17098(18) 0.50617(9) 0.29453(10) 0.0137(3) Uani 1 1 d . . . . .
P2 P 0.32257(4) 0.44055(2) 0.13400(2) 0.01562(8) Uani 1 1 d . . . . .
C2 C 0.31444(17) 0.58795(8) 0.21261(9) 0.0157(3) Uani 1 1 d . . . . .
H2 H 0.3729 0.6107 0.1751 0.019 Uiso 1 1 calc R U . . .
C4 C 0.23080(17) 0.38463(8) 0.35876(9) 0.0158(3) Uani 1 1 d . . . . .
C3 C 0.12036(17) 0.43135(8) 0.32894(9) 0.0144(3) Uani 1 1 d . . . . .
C8 C -0.02730(17) 0.40759(8) 0.33105(9) 0.0161(3) Uani 1 1 d . . . . .
C7 C -0.05915(18) 0.34130(9) 0.36371(9) 0.0186(3) Uani 1 1 d . . . . .
H7 H -0.1586 0.3263 0.3646 0.022 Uiso 1 1 calc R U . . .
C6 C 0.04928(19) 0.29641(8) 0.39509(9) 0.0199(3) Uani 1 1 d . . . . .
C5 C 0.19397(19) 0.31879(8) 0.39152(9) 0.0190(3) Uani 1 1 d . . . . .
H5 H 0.2700 0.2886 0.4119 0.023 Uiso 1 1 calc R U . . .
C9 C 0.39348(17) 0.40189(9) 0.35712(10) 0.0207(3) Uani 1 1 d . . . . .
H9A H 0.4363 0.4004 0.4104 0.031 Uiso 1 1 calc R U . . .
H9B H 0.4066 0.4498 0.3351 0.031 Uiso 1 1 calc R U . . .
H9C H 0.4426 0.3666 0.3248 0.031 Uiso 1 1 calc R U . . .
C10 C 0.0120(2) 0.22595(9) 0.43262(11) 0.0278(4) Uani 1 1 d . . . . .
H10A H 0.1026 0.2020 0.4506 0.042 Uiso 1 1 calc R U . . .
H10B H -0.0407 0.1956 0.3944 0.042 Uiso 1 1 calc R U . . .
H10C H -0.0501 0.2346 0.4772 0.042 Uiso 1 1 calc R U . . .
C11 C -0.15250(17) 0.45273(9) 0.29972(10) 0.0205(3) Uani 1 1 d . . . . .
H11A H -0.2455 0.4327 0.3167 0.031 Uiso 1 1 calc R U . . .
H11B H -0.1523 0.4532 0.2425 0.031 Uiso 1 1 calc R U . . .
H11C H -0.1414 0.5017 0.3195 0.031 Uiso 1 1 calc R U . . .
C12 C 0.21114(16) 0.58199(8) 0.42155(9) 0.0138(3) Uani 1 1 d . . . . .
C13 C 0.24837(18) 0.66043(8) 0.43919(9) 0.0184(3) Uani 1 1 d . . . . .
H13A H 0.2013 0.6751 0.4872 0.028 Uiso 1 1 calc R U . . .
H13B H 0.2126 0.6905 0.3957 0.028 Uiso 1 1 calc R U . . .
H13C H 0.3550 0.6658 0.4460 0.028 Uiso 1 1 calc R U . . .
C14 C 0.28999(17) 0.53409(9) 0.48221(9) 0.0178(3) Uani 1 1 d . . . . .
H14A H 0.2623 0.5484 0.5347 0.027 Uiso 1 1 calc R U . . .
H14B H 0.3964 0.5391 0.4778 0.027 Uiso 1 1 calc R U . . .
H14C H 0.2617 0.4842 0.4730 0.027 Uiso 1 1 calc R U . . .
C15 C 0.04513(17) 0.57369(9) 0.43082(9) 0.0181(3) Uani 1 1 d . . . . .
H15A H 0.0194 0.5895 0.4831 0.027 Uiso 1 1 calc R U . . .
H15B H 0.0176 0.5234 0.4238 0.027 Uiso 1 1 calc R U . . .
H15C H -0.0076 0.6029 0.3915 0.027 Uiso 1 1 calc R U . . .
C16 C 0.46777(16) 0.64195(8) 0.32021(9) 0.0141(3) Uani 1 1 d . . . . .
C17 C 0.57102(16) 0.61157(9) 0.37264(9) 0.0170(3) Uani 1 1 d . . . . .
H17 H 0.5618 0.5628 0.3873 0.020 Uiso 1 1 calc R U . . .
C18 C 0.68702(17) 0.65201(10) 0.40355(10) 0.0215(3) Uani 1 1 d . . . . .
H18 H 0.7551 0.6311 0.4401 0.026 Uiso 1 1 calc R U . . .
C19 C 0.70373(18) 0.72289(10) 0.38114(10) 0.0252(4) Uani 1 1 d . . . . .
H19 H 0.7820 0.7507 0.4031 0.030 Uiso 1 1 calc R U . . .
C20 C 0.60592(19) 0.75277(9) 0.32668(10) 0.0228(4) Uani 1 1 d . . . . .
H20 H 0.6188 0.8008 0.3101 0.027 Uiso 1 1 calc R U . . .
C21 C 0.48881(17) 0.71263(8) 0.29628(9) 0.0172(3) Uani 1 1 d . . . . .
H21 H 0.4223 0.7335 0.2588 0.021 Uiso 1 1 calc R U . . .
C22 C 0.0326(2) 0.69689(9) 0.23842(10) 0.0236(4) Uani 1 1 d . . . . .
H22A H -0.0372 0.7347 0.2232 0.035 Uiso 1 1 calc R U . . .
H22B H 0.1329 0.7138 0.2311 0.035 Uiso 1 1 calc R U . . .
H22C H 0.0208 0.6845 0.2934 0.035 Uiso 1 1 calc R U . . .
C23 C 0.0151(2) 0.65416(9) 0.07970(10) 0.0242(4) Uani 1 1 d . . . . .
H23A H -0.0534 0.6941 0.0717 0.036 Uiso 1 1 calc R U . . .
H23B H -0.0075 0.6166 0.0412 0.036 Uiso 1 1 calc R U . . .
H23C H 0.1158 0.6711 0.0734 0.036 Uiso 1 1 calc R U . . .
C24 C -0.19949(18) 0.60723(10) 0.18490(11) 0.0252(4) Uani 1 1 d . . . . .
H24A H -0.2493 0.6510 0.1669 0.038 Uiso 1 1 calc R U . . .
H24B H -0.2230 0.5979 0.2393 0.038 Uiso 1 1 calc R U . . .
H24C H -0.2324 0.5669 0.1522 0.038 Uiso 1 1 calc R U . . .
C25 C 0.51677(18) 0.44901(10) 0.16044(11) 0.0265(4) Uani 1 1 d . . . . .
H25A H 0.5731 0.4154 0.1294 0.040 Uiso 1 1 calc R U . . .
H25B H 0.5327 0.4382 0.2161 0.040 Uiso 1 1 calc R U . . .
H25C H 0.5492 0.4980 0.1501 0.040 Uiso 1 1 calc R U . . .
C26 C 0.32227(19) 0.45228(10) 0.02846(10) 0.0257(4) Uani 1 1 d . . . . .
H26A H 0.3884 0.4172 0.0058 0.039 Uiso 1 1 calc R U . . .
H26B H 0.3556 0.5007 0.0163 0.039 Uiso 1 1 calc R U . . .
H26C H 0.2226 0.4452 0.0065 0.039 Uiso 1 1 calc R U . . .
C27 C 0.2852(2) 0.34608(9) 0.14549(12) 0.0274(4) Uani 1 1 d . . . . .
H27A H 0.3589 0.3182 0.1185 0.041 Uiso 1 1 calc R U . . .
H27B H 0.1874 0.3351 0.1230 0.041 Uiso 1 1 calc R U . . .
H27C H 0.2889 0.3338 0.2012 0.041 Uiso 1 1 calc R U . . .

loop_
_atom_site_aniso_label
_atom_site_aniso_U_11
_atom_site_aniso_U_22
_atom_site_aniso_U_33
_atom_site_aniso_U_23
_atom_site_aniso_U_13
_atom_site_aniso_U_12
Rh1 0.01413(6) 0.01336(6) 0.01013(6) -0.00024(4) -0.00115(4) -0.00183(4)
C1 0.0127(7) 0.0123(7) 0.0139(7) 0.0009(6) 0.0006(6) 0.0007(6)
P1 0.01833(19) 0.01542(19) 0.01348(19) 0.00070(15) -0.00240(15) -0.00043(15)
Cl1 0.01852(18) 0.02248(19) 0.01617(18) -0.00321(15) -0.00253(14) -0.00475(15)
N1 0.0132(6) 0.0138(6) 0.0110(6) 0.0009(5) 0.0011(5) 0.0002(5)
B1 0.0114(7) 0.0171(8) 0.0125(8) -0.0001(6) 0.0005(6) 0.0020(6)
P2 0.01541(18) 0.01642(19) 0.01503(19) -0.00099(15) 0.00059(15) -0.00184(15)
C2 0.0180(7) 0.0142(7) 0.0148(7) 0.0014(6) 0.0013(6) -0.0036(6)
C4 0.0203(8) 0.0159(7) 0.0112(7) -0.0027(6) -0.0008(6) -0.0009(6)
C3 0.0181(7) 0.0153(7) 0.0098(7) -0.0013(6) 0.0000(6) -0.0018(6)
C8 0.0187(7) 0.0199(8) 0.0096(7) -0.0019(6) 0.0001(6) -0.0038(6)
C7 0.0220(8) 0.0216(8) 0.0123(7) -0.0034(6) 0.0022(6) -0.0085(6)
C6 0.0334(9) 0.0148(7) 0.0118(7) -0.0027(6) 0.0046(7) -0.0047(7)
C5 0.0274(8) 0.0145(7) 0.0150(8) -0.0016(6) -0.0004(6) 0.0025(6)
C9 0.0193(8) 0.0189(8) 0.0235(9) -0.0008(7) -0.0014(7) 0.0034(6)
C10 0.0412(11) 0.0162(8) 0.0267(9) 0.0006(7) 0.0092(8) -0.0031(7)
C11 0.0164(8) 0.0295(9) 0.0155(8) 0.0031(7) -0.0005(6) -0.0038(7)
C12 0.0141(7) 0.0167(7) 0.0107(7) 0.0003(6) 0.0011(6) 0.0016(6)
C13 0.0225(8) 0.0170(8) 0.0160(8) -0.0019(6) 0.0042(6) 0.0009(6)
C14 0.0204(8) 0.0204(8) 0.0124(7) 0.0014(6) -0.0006(6) 0.0024(6)
C15 0.0162(7) 0.0233(8) 0.0150(8) -0.0002(6) 0.0020(6) 0.0010(6)
C16 0.0128(7) 0.0168(7) 0.0127(7) -0.0027(6) 0.0021(6) -0.0004(6)
C17 0.0159(7) 0.0191(8) 0.0161(8) -0.0004(6) 0.0022(6) 0.0022(6)
C18 0.0141(7) 0.0324(9) 0.0179(8) -0.0011(7) -0.0019(6) 0.0018(7)
C19 0.0195(8) 0.0312(9) 0.0248(9) -0.0067(7) -0.0021(7) -0.0096(7)
C20 0.0263(9) 0.0196(8) 0.0224(9) -0.0010(7) 0.0019(7) -0.0071(7)
C21 0.0186(7) 0.0180(8) 0.0149(7) 0.0000(6) 0.0003(6) 0.0000(6)
C22 0.0300(9) 0.0187(8) 0.0218(9) -0.0039(7) -0.0048(7) 0.0047(7)
C23 0.0332(9) 0.0223(8) 0.0170(8) 0.0040(7) -0.0020(7) -0.0016(7)
C24 0.0205(8) 0.0262(9) 0.0288(9) 0.0039(7) -0.0002(7) 0.0023(7)
C25 0.0170(8) 0.0353(10) 0.0271(9) -0.0015(8) -0.0004(7) -0.0009(7)
C26 0.0226(8) 0.0380(10) 0.0165(8) -0.0019(7) 0.0031(7) -0.0017(8)
C27 0.0292(9) 0.0175(8) 0.0357(10) -0.0011(7) 0.0040(8) -0.0009(7)

loop_
_atom_type_symbol
_atom_type_description
_atom_type_scat_dispersion_real
_atom_type_scat_dispersion_imag
_atom_type_scat_source
C C 0.0033 0.0016 'International Tables Vol C Tables 4.2.6.8 and 6.1.1.4'
H H 0.0000 0.0000 'International Tables Vol C Tables 4.2.6.8 and 6.1.1.4'
B B 0.0013 0.0007 'International Tables Vol C Tables 4.2.6.8 and 6.1.1.4'
N N 0.0061 0.0033 'International Tables Vol C Tables 4.2.6.8 and 6.1.1.4'
P P 0.1023 0.0942 'International Tables Vol C Tables 4.2.6.8 and 6.1.1.4'
Cl Cl 0.1484 0.1585 'International Tables Vol C Tables 4.2.6.8 and 6.1.1.4'
Rh Rh -1.1178 0.9187 'International Tables Vol C Tables 4.2.6.8 and 6.1.1.4'

loop_
_exptl_crystal_face_index_h
_exptl_crystal_face_index_k
_exptl_crystal_face_index_l
_exptl_crystal_face_perp_dist
1.00 -2.00 2.00 0.1340
-1.00 2.00 -2.00 0.0820
0.00 -2.00 -1.00 0.0890
0.00 2.00 1.00 0.1050
2.00 0.00 1.00 0.1240
-2.00 0.00 -1.00 0.1070
1.00 2.00 -1.00 0.1110
-1.00 -2.00 1.00 0.1020
-1.00 0.00 -1.00 0.0950
-2.00 -2.00 -1.00 0.1090
0.00 -2.00 1.00 0.1360
1.00 0.00 1.00 0.1210
2.00 2.00 1.00 0.1250
2.00 -1.00 -1.00 0.1030
-2.00 1.00 1.00 0.1070
1.00 0.00 -1.00 0.1080
-1.00 0.00 1.00 0.1080
1.00 1.00 -2.00 0.0990
-1.00 -1.00 2.00 0.1280
0.00 1.00 -1.00 0.0630
0.00 -1.00 1.00 0.1360
0.00 -1.00 2.00 0.1250
0.00 1.00 -2.00 0.0720
0.00 0.00 1.00 0.1240
-1.00 2.00 2.00 0.1300
-1.00 2.00 0.00 0.1040

loop_
_geom_angle_atom_site_label_1
_geom_angle_atom_site_label_2
_geom_angle_atom_site_label_3
_geom_angle
_geom_angle_site_symmetry_1
_geom_angle_site_symmetry_3
_geom_angle_publ_flag
C2 Rh1 B1 76.13(7) . . ?
C2 Rh1 P2 90.59(5) . . ?
B1 Rh1 P2 101.72(5) . . ?
C2 Rh1 P1 87.20(5) . . ?
B1 Rh1 P1 97.87(5) . . ?
P2 Rh1 P1 159.144(17) . . ?
C2 Rh1 Cl1 166.97(5) . . ?
B1 Rh1 Cl1 116.88(5) . . ?
P2 Rh1 Cl1 87.59(3) . . ?
P1 Rh1 Cl1 89.92(2) . . ?
C2 C1 N1 114.23(13) . . ?
C2 C1 C16 122.93(14) . . ?
N1 C1 C16 122.13(13) . . ?
C24 P1 C22 101.96(9) . . ?
C24 P1 C23 102.79(9) . . ?
C22 P1 C23 102.02(8) . . ?
C24 P1 Rh1 121.28(6) . . ?
C22 P1 Rh1 122.85(6) . . ?
C23 P1 Rh1 102.57(6) . . ?
C1 N1 B1 109.20(12) . . ?
C1 N1 C12 125.07(12) . . ?
B1 N1 C12 125.01(12) . . ?
N1 B1 C3 124.71(14) . . ?
N1 B1 Rh1 116.67(11) . . ?
C3 B1 Rh1 118.17(11) . . ?
C27 P2 C25 104.07(9) . . ?
C27 P2 C26 103.40(9) . . ?
C25 P2 C26 101.75(9) . . ?
C27 P2 Rh1 118.02(6) . . ?
C25 P2 Rh1 121.39(6) . . ?
C26 P2 Rh1 105.62(6) . . ?
C1 C2 Rh1 119.56(11) . . ?
C1 C2 H2 120.2 . . ?
Rh1 C2 H2 120.2 . . ?
C5 C4 C3 120.69(15) . . ?
C5 C4 C9 116.28(14) . . ?
C3 C4 C9 123.02(14) . . ?
C4 C3 C8 117.45(14) . . ?
C4 C3 B1 117.66(13) . . ?
C8 C3 B1 124.89(14) . . ?
C7 C8 C3 119.98(15) . . ?
C7 C8 C11 118.42(14) . . ?
C3 C8 C11 121.60(14) . . ?
C6 C7 C8 122.43(15) . . ?
C6 C7 H7 118.8 . . ?
C8 C7 H7 118.8 . . ?
C5 C6 C7 117.71(15) . . ?
C5 C6 C10 120.71(16) . . ?
C7 C6 C10 121.58(16) . . ?
C6 C5 C4 121.69(15) . . ?
C6 C5 H5 119.2 . . ?
C4 C5 H5 119.2 . . ?
C4 C9 H9A 109.5 . . ?
C4 C9 H9B 109.5 . . ?
H9A C9 H9B 109.5 . . ?
C4 C9 H9C 109.5 . . ?
H9A C9 H9C 109.5 . . ?
H9B C9 H9C 109.5 . . ?
C6 C10 H10A 109.5 . . ?
C6 C10 H10B 109.5 . . ?
H10A C10 H10B 109.5 . . ?
C6 C10 H10C 109.5 . . ?
H10A C10 H10C 109.5 . . ?
H10B C10 H10C 109.5 . . ?
C8 C11 H11A 109.5 . . ?
C8 C11 H11B 109.5 . . ?
H11A C11 H11B 109.5 . . ?
C8 C11 H11C 109.5 . . ?
H11A C11 H11C 109.5 . . ?
H11B C11 H11C 109.5 . . ?
N1 C12 C14 112.11(12) . . ?
N1 C12 C13 112.33(12) . . ?
C14 C12 C13 109.31(12) . . ?
N1 C12 C15 107.95(12) . . ?
C14 C12 C15 108.13(13) . . ?
C13 C12 C15 106.76(12) . . ?
C12 C13 H13A 109.5 . . ?
C12 C13 H13B 109.5 . . ?
H13A C13 H13B 109.5 . . ?
C12 C13 H13C 109.5 . . ?
H13A C13 H13C 109.5 . . ?
H13B C13 H13C 109.5 . . ?
C12 C14 H14A 109.5 . . ?
C12 C14 H14B 109.5 . . ?
H14A C14 H14B 109.5 . . ?
C12 C14 H14C 109.5 . . ?
H14A C14 H14C 109.5 . . ?
H14B C14 H14C 109.5 . . ?
C12 C15 H15A 109.5 . . ?
C12 C15 H15B 109.5 . . ?
H15A C15 H15B 109.5 . . ?
C12 C15 H15C 109.5 . . ?
H15A C15 H15C 109.5 . . ?
H15B C15 H15C 109.5 . . ?
C17 C16 C21 118.42(14) . . ?
C17 C16 C1 121.45(14) . . ?
C21 C16 C1 120.13(14) . . ?
C18 C17 C16 120.62(15) . . ?
C18 C17 H17 119.7 . . ?
C16 C17 H17 119.7 . . ?
C17 C18 C19 120.21(15) . . ?
C17 C18 H18 119.9 . . ?
C19 C18 H18 119.9 . . ?
C20 C19 C18 119.77(15) . . ?
C20 C19 H19 120.1 . . ?
C18 C19 H19 120.1 . . ?
C19 C20 C21 120.10(16) . . ?
C19 C20 H20 119.9 . . ?
C21 C20 H20 119.9 . . ?
C20 C21 C16 120.77(15) . . ?
C20 C21 H21 119.6 . . ?
C16 C21 H21 119.6 . . ?
P1 C22 H22A 109.5 . . ?
P1 C22 H22B 109.5 . . ?
H22A C22 H22B 109.5 . . ?
P1 C22 H22C 109.5 . . ?
H22A C22 H22C 109.5 . . ?
H22B C22 H22C 109.5 . . ?
P1 C23 H23A 109.5 . . ?
P1 C23 H23B 109.5 . . ?
H23A C23 H23B 109.5 . . ?
P1 C23 H23C 109.5 . . ?
H23A C23 H23C 109.5 . . ?
H23B C23 H23C 109.5 . . ?
P1 C24 H24A 109.5 . . ?
P1 C24 H24B 109.5 . . ?
H24A C24 H24B 109.5 . . ?
P1 C24 H24C 109.5 . . ?
H24A C24 H24C 109.5 . . ?
H24B C24 H24C 109.5 . . ?
P2 C25 H25A 109.5 . . ?
P2 C25 H25B 109.5 . . ?
H25A C25 H25B 109.5 . . ?
P2 C25 H25C 109.5 . . ?
H25A C25 H25C 109.5 . . ?
H25B C25 H25C 109.5 . . ?
P2 C26 H26A 109.5 . . ?
P2 C26 H26B 109.5 . . ?
H26A C26 H26B 109.5 . . ?
P2 C26 H26C 109.5 . . ?
H26A C26 H26C 109.5 . . ?
H26B C26 H26C 109.5 . . ?
P2 C27 H27A 109.5 . . ?
P2 C27 H27B 109.5 . . ?
H27A C27 H27B 109.5 . . ?
P2 C27 H27C 109.5 . . ?
H27A C27 H27C 109.5 . . ?
H27B C27 H27C 109.5 . . ?

loop_
_geom_bond_atom_site_label_1
_geom_bond_atom_site_label_2
_geom_bond_distance
_geom_bond_site_symmetry_2
_geom_bond_publ_flag
Rh1 C2 2.0067(15) . ?
Rh1 B1 2.0153(19) . ?
Rh1 P2 2.3024(6) . ?
Rh1 P1 2.3056(6) . ?
Rh1 Cl1 2.4411(6) . ?
C1 C2 1.342(2) . ?
C1 N1 1.4355(19) . ?
C1 C16 1.488(2) . ?
P1 C24 1.8175(18) . ?
P1 C22 1.8206(17) . ?
P1 C23 1.8238(18) . ?
N1 B1 1.437(2) . ?
N1 C12 1.5073(19) . ?
B1 C3 1.593(2) . ?
P2 C27 1.8112(18) . ?
P2 C25 1.8186(18) . ?
P2 C26 1.8209(19) . ?
C2 H2 0.9500 . ?
C4 C5 1.399(2) . ?
C4 C3 1.414(2) . ?
C4 C9 1.519(2) . ?
C3 C8 1.419(2) . ?
C8 C7 1.395(2) . ?
C8 C11 1.503(2) . ?
C7 C6 1.390(2) . ?
C7 H7 0.9500 . ?
C6 C5 1.387(2) . ?
C6 C10 1.510(2) . ?
C5 H5 0.9500 . ?
C9 H9A 0.9800 . ?
C9 H9B 0.9800 . ?
C9 H9C 0.9800 . ?
C10 H10A 0.9800 . ?
C10 H10B 0.9800 . ?
C10 H10C 0.9800 . ?
C11 H11A 0.9800 . ?
C11 H11B 0.9800 . ?
C11 H11C 0.9800 . ?
C12 C14 1.531(2) . ?
C12 C13 1.533(2) . ?
C12 C15 1.535(2) . ?
C13 H13A 0.9800 . ?
C13 H13B 0.9800 . ?
C13 H13C 0.9800 . ?
C14 H14A 0.9800 . ?
C14 H14B 0.9800 . ?
C14 H14C 0.9800 . ?
C15 H15A 0.9800 . ?
C15 H15B 0.9800 . ?
C15 H15C 0.9800 . ?
C16 C17 1.398(2) . ?
C16 C21 1.399(2) . ?
C17 C18 1.389(2) . ?
C17 H17 0.9500 . ?
C18 C19 1.390(3) . ?
C18 H18 0.9500 . ?
C19 C20 1.385(3) . ?
C19 H19 0.9500 . ?
C20 C21 1.391(2) . ?
C20 H20 0.9500 . ?
C21 H21 0.9500 . ?
C22 H22A 0.9800 . ?
C22 H22B 0.9800 . ?
C22 H22C 0.9800 . ?
C23 H23A 0.9800 . ?
C23 H23B 0.9800 . ?
C23 H23C 0.9800 . ?
C24 H24A 0.9800 . ?
C24 H24B 0.9800 . ?
C24 H24C 0.9800 . ?
C25 H25A 0.9800 . ?
C25 H25B 0.9800 . ?
C25 H25C 0.9800 . ?
C26 H26A 0.9800 . ?
C26 H26B 0.9800 . ?
C26 H26C 0.9800 . ?
C27 H27A 0.9800 . ?
C27 H27B 0.9800 . ?
C27 H27C 0.9800 . ?

loop_
_geom_torsion_atom_site_label_1
_geom_torsion_atom_site_label_2
_geom_torsion_atom_site_label_3
_geom_torsion_atom_site_label_4
_geom_torsion
_geom_torsion_site_symmetry_1
_geom_torsion_site_symmetry_2
_geom_torsion_site_symmetry_3
_geom_torsion_site_symmetry_4
_geom_torsion_publ_flag
C2 C1 N1 B1 13.04(18) . . . . ?
C16 C1 N1 B1 -157.57(14) . . . . ?
C2 C1 N1 C12 -157.60(14) . . . . ?
C16 C1 N1 C12 31.8(2) . . . . ?
C1 N1 B1 C3 149.69(14) . . . . ?
C12 N1 B1 C3 -39.7(2) . . . . ?
C1 N1 B1 Rh1 -22.46(15) . . . . ?
C12 N1 B1 Rh1 148.19(11) . . . . ?
N1 C1 C2 Rh1 1.57(18) . . . . ?
C16 C1 C2 Rh1 172.10(11) . . . . ?
C5 C4 C3 C8 -2.3(2) . . . . ?
C9 C4 C3 C8 177.43(14) . . . . ?
C5 C4 C3 B1 178.50(14) . . . . ?
C9 C4 C3 B1 -1.8(2) . . . . ?
N1 B1 C3 C4 -63.0(2) . . . . ?
Rh1 B1 C3 C4 109.03(14) . . . . ?
N1 B1 C3 C8 117.82(17) . . . . ?
Rh1 B1 C3 C8 -70.13(18) . . . . ?
C4 C3 C8 C7 1.8(2) . . . . ?
B1 C3 C8 C7 -179.04(14) . . . . ?
C4 C3 C8 C11 -179.07(14) . . . . ?
B1 C3 C8 C11 0.1(2) . . . . ?
C3 C8 C7 C6 0.1(2) . . . . ?
C11 C8 C7 C6 -179.08(15) . . . . ?
C8 C7 C6 C5 -1.5(2) . . . . ?
C8 C7 C6 C10 177.92(15) . . . . ?
C7 C6 C5 C4 1.0(2) . . . . ?
C10 C6 C5 C4 -178.41(15) . . . . ?
C3 C4 C5 C6 0.9(2) . . . . ?
C9 C4 C5 C6 -178.83(14) . . . . ?
C1 N1 C12 C14 -106.30(16) . . . . ?
B1 N1 C12 C14 84.50(17) . . . . ?
C1 N1 C12 C13 17.25(19) . . . . ?
B1 N1 C12 C13 -151.94(14) . . . . ?
C1 N1 C12 C15 134.70(14) . . . . ?
B1 N1 C12 C15 -34.50(19) . . . . ?
C2 C1 C16 C17 -120.05(17) . . . . ?
N1 C1 C16 C17 49.7(2) . . . . ?
C2 C1 C16 C21 59.0(2) . . . . ?
N1 C1 C16 C21 -131.22(15) . . . . ?
C21 C16 C17 C18 3.6(2) . . . . ?
C1 C16 C17 C18 -177.35(14) . . . . ?
C16 C17 C18 C19 -1.6(2) . . . . ?
C17 C18 C19 C20 -1.2(3) . . . . ?
C18 C19 C20 C21 1.9(3) . . . . ?
C19 C20 C21 C16 0.2(3) . . . . ?
C17 C16 C21 C20 -2.9(2) . . . . ?
C1 C16 C21 C20 178.01(15) . . . . ?
